data_2209102
loop_
_publ_author_name
'Lin-Hai Jing'
'Da-Bin Qin'
'Huan-Xia Zhang'
'Shao-Jin Gu'
'Zhi-Hua Mao'

_publ_section_title
;
 Diethyl naphthalene-1,4-dicarboxylate
;
_journal_coeditor_code BT2075
_journal_issue 6
_journal_name_full 'Acta Crystallographica Section E'
_journal_page_first o2300
_journal_page_last o2301
_journal_paper_doi 10.1107/S1600536806017119
_journal_volume 62
_journal_year 2006
_chemical_formula_iupac 'C16 H16 O4'
_chemical_formula_moiety 'C16 H16 O4'
_chemical_formula_sum 'C16 H16 O4'
_chemical_formula_weight 272.29
_chemical_name_systematic
;
Diethyl naphthalene-1,4-dicarboxylate
;
_space_group_IT_number 15
_symmetry_cell_setting monoclinic
_symmetry_space_group_name_Hall '-C 2yc'
_symmetry_space_group_name_H-M 'C 1 2/c 1'
_atom_sites_solution_hydrogens geom
_atom_sites_solution_primary direct
_atom_sites_solution_secondary difmap
_audit_creation_method SHELXL-97
_cell_angle_alpha 90.00
_cell_angle_beta 95.277(19)
_cell_angle_gamma 90.00
_cell_formula_units_Z 8
_cell_length_a 24.731(7)
_cell_length_b 7.2792(16)
_cell_length_c 16.151(4)
_cell_measurement_reflns_used 33
_cell_measurement_temperature 298(2)
_cell_measurement_theta_max 19.75
_cell_measurement_theta_min 3.15
_cell_volume 2895.2(13)
_computing_cell_refinement XSCANS
_computing_data_collection 'XSCANS (Siemens, 1996)'
_computing_data_reduction XSCANS
_computing_molecular_graphics 'ORTEP-3 for Windows (Farrugia,1997)'
_computing_publication_material SHELXL97
_computing_structure_refinement 'SHELXL97 (Sheldrick, 1997)'
_computing_structure_solution 'SHELXS97 (Sheldrick, 1997)'
_diffrn_ambient_temperature 298(2)
_diffrn_measured_fraction_theta_full 1.000
_diffrn_measured_fraction_theta_max 1.000
_diffrn_measurement_device_type 'Siemens P4'
_diffrn_measurement_method \w
_diffrn_radiation_monochromator graphite
_diffrn_radiation_source 'fine-focus sealed tube'
_diffrn_radiation_type MoK\a
_diffrn_radiation_wavelength 0.71073
_diffrn_reflns_av_R_equivalents 0.0582
_diffrn_reflns_av_sigmaI/netI 0.0428
_diffrn_reflns_limit_h_max 29
_diffrn_reflns_limit_h_min 0
_diffrn_reflns_limit_k_max 8
_diffrn_reflns_limit_k_min 0
_diffrn_reflns_limit_l_max 19
_diffrn_reflns_limit_l_min -19
_diffrn_reflns_number 2632
_diffrn_reflns_theta_full 25.00
_diffrn_reflns_theta_max 25.00
_diffrn_reflns_theta_min 1.65
_diffrn_standards_decay_% 3.25
_diffrn_standards_interval_count 97
_diffrn_standards_number 3
_exptl_absorpt_coefficient_mu 0.090
_exptl_absorpt_correction_type none
_exptl_crystal_colour colourless
_exptl_crystal_density_diffrn 1.249
_exptl_crystal_density_method 'not measured'
_exptl_crystal_description Block
_exptl_crystal_F_000 1152
_exptl_crystal_size_max 0.58
_exptl_crystal_size_mid 0.48
_exptl_crystal_size_min 0.36
_refine_diff_density_max 0.492
_refine_diff_density_min -0.401
_refine_ls_extinction_coef 0.0144(15)
_refine_ls_extinction_expression Fc^*^=kFc[1+0.001xFc^2^\l^3^/sin(2\q)]^-1/4^
_refine_ls_extinction_method SHELXL97
_refine_ls_goodness_of_fit_ref 1.013
_refine_ls_hydrogen_treatment constr
_refine_ls_matrix_type full
_refine_ls_number_parameters 184
_refine_ls_number_reflns 2569
_refine_ls_number_restraints 2
_refine_ls_restrained_S_all 1.034
_refine_ls_R_factor_all 0.1061
_refine_ls_R_factor_gt 0.0643
_refine_ls_shift/su_max 0.001
_refine_ls_shift/su_mean 0.000
_refine_ls_structure_factor_coef Fsqd
_refine_ls_weighting_details 'calc w=1/[\s^2^(Fo^2^)+(0.091P)^2^] where P=(Fo^2^+2Fc^2^)/3'
_refine_ls_weighting_scheme calc
_refine_ls_wR_factor_gt 0.1499
_refine_ls_wR_factor_ref 0.1725
_reflns_number_gt 1400
_reflns_number_total 2569
_reflns_threshold_expression I>2\s(I)
_cod_data_source_file bt2075.cif
_cod_data_source_block I
_cod_depositor_comments
;
The following automatic conversions were performed:
'_symmetry_cell_setting' value 'Monoclinic' changed to 'monoclinic'
according to '/home/saulius/struct/CIF-dictionaries/cif_core.dic'
dictionary named 'cif_core.dic' version 2.4.1 from 2010-06-29.

Automatic conversion script
Id: cif_fix_enum 1527 2010-12-29 10:47:43Z saulius 

The following automatic conversions were performed:

'_symmetry_cell_setting' value 'Monoclinic' changed to 'monoclinic'
according to /home/saulius/struct/CIF-dictionaries/cif_core.dic
dictionary named 'cif_core.dic' version 2.4.1 from 2010-06-29.

Automatic conversion script
Id: cif_fix_values 1715 2011-07-08 13:25:40Z adriana 
;
_cod_original_sg_symbol_H-M 'C 2/c'
_cod_database_code 2209102
_cod_database_fobs_code 2209102

loop_
_symmetry_equiv_pos_as_xyz
'x, y, z'
'-x, y, -z+1/2'
'x+1/2, y+1/2, z'
'-x+1/2, y+1/2, -z+1/2'
'-x, -y, -z'
'x, -y, z-1/2'
'-x+1/2, -y+1/2, -z'
'x+1/2, -y+1/2, z-1/2'

loop_
_atom_site_type_symbol
_atom_site_label
_atom_site_fract_x
_atom_site_fract_y
_atom_site_fract_z
_atom_site_U_iso_or_equiv
_atom_site_adp_type
_atom_site_calc_flag
_atom_site_refinement_flags
_atom_site_occupancy
O O1 0.38480(7) 0.5421(3) 0.43238(12) 0.0780(7) Uani d . 1
O O2 0.40796(9) 0.4634(4) 0.56335(13) 0.0950(8) Uani d . 1
O O3 0.11616(8) 0.5334(3) 0.44940(12) 0.0782(6) Uani d . 1
O O4 0.11771(9) 0.4472(4) 0.58165(13) 0.0931(8) Uani d . 1
C C1 0.31396(10) 0.5112(3) 0.51650(15) 0.0507(6) Uani d . 1
C C2 0.27985(11) 0.4613(3) 0.44841(14) 0.0522(7) Uani d . 1
H H2 0.2943 0.4279 0.3994 0.063 Uiso calc R 1
C C3 0.22389(11) 0.4600(3) 0.45176(15) 0.0530(7) Uani d . 1
H H3 0.2015 0.4245 0.4051 0.064 Uiso calc R 1
C C4 0.20122(10) 0.5095(3) 0.52211(15) 0.0500(6) Uani d . 1
C C5 0.21361(11) 0.6430(4) 0.66549(15) 0.0590(7) Uani d . 1
H H5 0.1762 0.6445 0.6684 0.071 Uiso calc R 1
C C6 0.24699(13) 0.7109(4) 0.72981(15) 0.0669(8) Uani d . 1
H H6 0.2321 0.7608 0.7757 0.080 Uiso calc R 1
C C7 0.30319(13) 0.7067(4) 0.72788(16) 0.0699(8) Uani d . 1
H H7 0.3256 0.7516 0.7727 0.084 Uiso calc R 1
C C8 0.32509(11) 0.6376(4) 0.66107(15) 0.0619(7) Uani d . 1
H H8 0.3627 0.6351 0.6607 0.074 Uiso calc R 1
C C9 0.29228(10) 0.5686(3) 0.59151(14) 0.0504(7) Uani d . 1
C C10 0.23506(11) 0.5701(3) 0.59411(14) 0.0499(6) Uani d . 1
C C11 0.37372(12) 0.5038(4) 0.50941(18) 0.0644(8) Uani d . 1
C C12 0.44059(13) 0.5208(6) 0.4157(2) 0.1036(12) Uani d D 1
H H12A 0.4523 0.3952 0.4264 0.124 Uiso calc R 1
H H12B 0.4636 0.6018 0.4513 0.124 Uiso calc R 1
C C13 0.44423(17) 0.5673(10) 0.3283(2) 0.191(3) Uani d D 1
H H13A 0.4275 0.4721 0.2937 0.229 Uiso calc R 1
H H13B 0.4817 0.5787 0.3180 0.229 Uiso calc R 1
H H13C 0.4259 0.6816 0.3158 0.229 Uiso calc R 1
C C14 0.14138(12) 0.4937(4) 0.52399(18) 0.0639(7) Uani d . 1
C C15 0.05814(12) 0.5075(6) 0.4401(2) 0.0987(12) Uani d D 1
H H15A 0.0408 0.5908 0.4764 0.118 Uiso calc R 1
H H15B 0.0492 0.3825 0.4546 0.118 Uiso calc R 1
C C16 0.03919(17) 0.5448(9) 0.3526(2) 0.169(2) Uani d D 1
H H16A 0.0497 0.6669 0.3382 0.203 Uiso calc R 1
H H16B 0.0004 0.5343 0.3450 0.203 Uiso calc R 1
H H16C 0.0552 0.4577 0.3174 0.203 Uiso calc R 1

loop_
_atom_site_aniso_label
_atom_site_aniso_U_11
_atom_site_aniso_U_22
_atom_site_aniso_U_33
_atom_site_aniso_U_12
_atom_site_aniso_U_13
_atom_site_aniso_U_23
O1 0.0544(12) 0.1125(17) 0.0681(12) 0.0041(11) 0.0116(9) 0.0099(12)
O2 0.0736(15) 0.131(2) 0.0766(14) 0.0295(14) -0.0111(12) 0.0019(14)
O3 0.0526(12) 0.1032(16) 0.0771(13) -0.0095(11) -0.0021(10) 0.0150(12)
O4 0.0838(16) 0.1209(19) 0.0777(15) -0.0264(14) 0.0244(12) 0.0134(13)
C1 0.0596(16) 0.0428(14) 0.0494(14) 0.0042(12) 0.0030(12) 0.0059(12)
C2 0.0630(17) 0.0487(15) 0.0451(14) 0.0042(12) 0.0064(12) 0.0021(12)
C3 0.0623(17) 0.0492(15) 0.0461(14) -0.0028(13) -0.0019(12) 0.0018(12)
C4 0.0577(16) 0.0419(14) 0.0506(14) -0.0024(12) 0.0065(12) 0.0071(12)
C5 0.0726(18) 0.0537(16) 0.0518(15) 0.0042(14) 0.0113(13) 0.0079(13)
C6 0.101(2) 0.0582(18) 0.0421(16) 0.0020(17) 0.0121(16) 0.0007(13)
C7 0.087(2) 0.072(2) 0.0490(16) -0.0099(17) -0.0032(15) 0.0003(14)
C8 0.0701(18) 0.0631(17) 0.0512(15) -0.0057(15) -0.0017(13) 0.0042(14)
C9 0.0645(17) 0.0422(14) 0.0434(13) 0.0008(12) -0.0006(12) 0.0076(11)
C10 0.0688(17) 0.0380(13) 0.0434(14) 0.0015(12) 0.0072(12) 0.0089(11)
C11 0.0616(18) 0.0641(18) 0.0661(18) 0.0080(15) -0.0015(15) -0.0016(15)
C12 0.0546(19) 0.148(3) 0.110(3) 0.004(2) 0.0165(18) -0.011(3)
C13 0.083(3) 0.383(10) 0.114(3) -0.015(4) 0.048(3) 0.013(5)
C14 0.0678(18) 0.0582(18) 0.0659(17) -0.0097(15) 0.0083(15) 0.0031(15)
C15 0.0546(19) 0.116(3) 0.125(3) -0.0091(19) 0.0020(19) 0.002(2)
C16 0.088(3) 0.266(7) 0.143(4) -0.047(4) -0.043(3) 0.034(4)

loop_
_atom_type_symbol
_atom_type_description
_atom_type_scat_dispersion_real
_atom_type_scat_dispersion_imag
_atom_type_scat_source
C C 0.0033 0.0016 'International Tables Vol C Tables 4.2.6.8 and 6.1.1.4'
H H 0.0000 0.0000 'International Tables Vol C Tables 4.2.6.8 and 6.1.1.4'
O O 0.0106 0.0060 'International Tables Vol C Tables 4.2.6.8 and 6.1.1.4'

loop_
_geom_angle_atom_site_label_1
_geom_angle_atom_site_label_2
_geom_angle_atom_site_label_3
_geom_angle
_geom_angle_publ_flag
C11 O1 C12 115.9(2) y
C14 O3 C15 116.3(2) y
C2 C1 C9 120.3(2) ?
C2 C1 C11 117.9(2) ?
C9 C1 C11 121.7(2) ?
C1 C2 C3 120.8(2) ?
C1 C2 H2 119.6 ?
C3 C2 H2 119.6 ?
C4 C3 C2 121.2(2) ?
C4 C3 H3 119.4 ?
C2 C3 H3 119.4 ?
C3 C4 C10 120.2(2) ?
C3 C4 C14 118.9(2) ?
C10 C4 C14 120.9(2) ?
C6 C5 C10 120.8(3) ?
C6 C5 H5 119.6 ?
C10 C5 H5 119.6 ?
C5 C6 C7 120.8(3) ?
C5 C6 H6 119.6 ?
C7 C6 H6 119.6 ?
C8 C7 C6 120.1(3) ?
C8 C7 H7 120.0 ?
C6 C7 H7 120.0 ?
C7 C8 C9 121.6(3) ?
C7 C8 H8 119.2 ?
C9 C8 H8 119.2 ?
C8 C9 C10 118.3(2) ?
C8 C9 C1 122.9(2) ?
C10 C9 C1 118.6(2) ?
C5 C10 C9 118.4(2) ?
C5 C10 C4 122.7(2) ?
C9 C10 C4 118.8(2) ?
O2 C11 O1 122.8(3) ?
O2 C11 C1 126.4(3) ?
O1 C11 C1 110.8(2) ?
O1 C12 C13 107.5(3) ?
O1 C12 H12A 110.2 ?
C13 C12 H12A 110.2 ?
O1 C12 H12B 110.2 ?
C13 C12 H12B 110.2 ?
H12A C12 H12B 108.5 ?
C12 C13 H13A 109.5 ?
C12 C13 H13B 109.5 ?
H13A C13 H13B 109.5 ?
C12 C13 H13C 109.5 ?
H13A C13 H13C 109.5 ?
H13B C13 H13C 109.5 ?
O4 C14 O3 122.9(3) ?
O4 C14 C4 126.7(3) ?
O3 C14 C4 110.3(2) ?
O3 C15 C16 107.6(3) ?
O3 C15 H15A 110.2 ?
C16 C15 H15A 110.2 ?
O3 C15 H15B 110.2 ?
C16 C15 H15B 110.2 ?
H15A C15 H15B 108.5 ?
C15 C16 H16A 109.5 ?
C15 C16 H16B 109.5 ?
H16A C16 H16B 109.5 ?
C15 C16 H16C 109.5 ?
H16A C16 H16C 109.5 ?
H16B C16 H16C 109.5 ?

loop_
_geom_bond_atom_site_label_1
_geom_bond_atom_site_label_2
_geom_bond_distance
_geom_bond_publ_flag
O1 C11 1.328(3) y
O1 C12 1.438(3) y
O2 C11 1.194(3) y
O3 C14 1.336(3) y
O3 C15 1.441(4) y
O4 C14 1.194(3) y
C1 C2 1.372(3) ?
C1 C9 1.432(3) ?
C1 C11 1.494(4) ?
C2 C3 1.390(3) ?
C2 H2 0.9300 ?
C3 C4 1.361(3) ?
C3 H3 0.9300 ?
C4 C10 1.438(3) ?
C4 C14 1.487(4) ?
C5 C6 1.359(4) ?
C5 C10 1.416(3) ?
C5 H5 0.9300 ?
C6 C7 1.393(4) ?
C6 H6 0.9300 ?
C7 C8 1.348(4) ?
C7 H7 0.9300 ?
C8 C9 1.416(3) ?
C8 H8 0.9300 ?
C9 C10 1.420(3) ?
C12 C13 1.463(3) ?
C12 H12A 0.9700 ?
C12 H12B 0.9700 ?
C13 H13A 0.9600 ?
C13 H13B 0.9600 ?
C13 H13C 0.9600 ?
C15 C16 1.473(3) ?
C15 H15A 0.9700 ?
C15 H15B 0.9700 ?
C16 H16A 0.9600 ?
C16 H16B 0.9600 ?
C16 H16C 0.9600 ?

loop_
_geom_hbond_atom_site_label_D
_geom_hbond_atom_site_label_H
_geom_hbond_atom_site_label_A
_geom_hbond_distance_DH
_geom_hbond_distance_HA
_geom_hbond_distance_DA
_geom_hbond_angle_DHA
C5 H5 O4 0.93 2.40 2.983(3) 121
C8 H8 O2 0.93 2.37 2.982(4) 123

loop_
_geom_torsion_atom_site_label_1
_geom_torsion_atom_site_label_2
_geom_torsion_atom_site_label_3
_geom_torsion_atom_site_label_4
_geom_torsion
C9 C1 C2 C3 -2.0(4)
C11 C1 C2 C3 178.1(2)
C1 C2 C3 C4 0.6(4)
C2 C3 C4 C10 1.9(4)
C2 C3 C4 C14 -176.0(2)
C10 C5 C6 C7 -1.4(4)
C5 C6 C7 C8 1.1(4)
C6 C7 C8 C9 0.2(4)
C7 C8 C9 C10 -1.3(4)
C7 C8 C9 C1 173.7(2)
C2 C1 C9 C8 -174.1(2)
C11 C1 C9 C8 5.9(4)
C2 C1 C9 C10 0.9(3)
C11 C1 C9 C10 -179.2(2)
C6 C5 C10 C9 0.3(4)
C6 C5 C10 C4 -175.2(2)
C8 C9 C10 C5 1.0(3)
C1 C9 C10 C5 -174.2(2)
C8 C9 C10 C4 176.7(2)
C1 C9 C10 C4 1.5(3)
C3 C4 C10 C5 172.6(2)
C14 C4 C10 C5 -9.5(4)
C3 C4 C10 C9 -2.9(3)
C14 C4 C10 C9 174.9(2)
C12 O1 C11 O2 3.8(5)
C12 O1 C11 C1 -173.9(3)
C2 C1 C11 O2 -145.2(3)
C9 C1 C11 O2 34.9(4)
C2 C1 C11 O1 32.4(3)
C9 C1 C11 O1 -147.5(2)
C11 O1 C12 C13 179.5(4)
C15 O3 C14 O4 -3.3(4)
C15 O3 C14 C4 174.6(3)
C3 C4 C14 O4 142.4(3)
C10 C4 C14 O4 -35.5(4)
C3 C4 C14 O3 -35.4(3)
C10 C4 C14 O3 146.8(2)
C14 O3 C15 C16 -175.7(4)

loop_
_cod_related_entry_id
_cod_related_entry_database
_cod_related_entry_code
1 ChemSpider 9623509
